data_4324707
loop_
_publ_author_name
'Jian-Hong Liao'
'How-Wei Chang'
'Hong-Chih You'
'Ching-Shiang Fang'
'C. W. Liu'

_publ_section_title
;
 Tetrahedral-Shaped Anions as a Template in the Synthesis of
 High-Nuclearity Silver(I) Dithiophosphate Clusters
;
_journal_name_full 'Inorganic Chemistry'
_journal_page_first 2070
_journal_page_last 2072
_journal_paper_doi 10.1021/ic102453q
_journal_volume 50
_journal_year 2011
_chemical_formula_sum 'C48 H120 Ag16 Cr F12 O28 P14 S24'
_chemical_formula_weight 4354.38
_chemical_name_systematic
; 
 ? 
;
_space_group_IT_number 2
_symmetry_cell_setting triclinic
_symmetry_space_group_name_Hall '-P 1'
_symmetry_space_group_name_H-M 'P -1'
_atom_sites_solution_hydrogens geom
_atom_sites_solution_primary direct
_atom_sites_solution_secondary difmap
_audit_creation_method SHELXL-97
_cell_angle_alpha 90.814(2)
_cell_angle_beta 93.693(2)
_cell_angle_gamma 107.904(2)
_cell_formula_units_Z 2
_cell_length_a 15.6196(10)
_cell_length_b 19.3825(14)
_cell_length_c 22.8341(16)
_cell_measurement_reflns_used 6769
_cell_measurement_temperature 296(2)
_cell_measurement_theta_max 27.28
_cell_measurement_theta_min 2.23
_cell_volume 6560.3(8)
_computing_cell_refinement 'Bruker SAINT'
_computing_data_collection 'Bruker APEX2'
_computing_data_reduction 'Bruker SAINT'
_computing_molecular_graphics 'Bruker SHELXTL'
_computing_publication_material 'Bruker SHELXTL'
_computing_structure_refinement 'SHELXL-97 (Sheldrick, 1997)'
_computing_structure_solution 'SHELXS-97 (Sheldrick, 1990)'
_diffrn_ambient_temperature 296(2)
_diffrn_measured_fraction_theta_full 0.972
_diffrn_measured_fraction_theta_max 0.972
_diffrn_measurement_device_type 'Bruker APEX-II CCD'
_diffrn_measurement_method '\f and \w scans'
_diffrn_radiation_monochromator graphite
_diffrn_radiation_source 'fine-focus sealed tube'
_diffrn_radiation_type MoK\a
_diffrn_radiation_wavelength 0.71073
_diffrn_reflns_av_R_equivalents 0.0256
_diffrn_reflns_av_sigmaI/netI 0.0436
_diffrn_reflns_limit_h_max 14
_diffrn_reflns_limit_h_min -19
_diffrn_reflns_limit_k_max 24
_diffrn_reflns_limit_k_min -24
_diffrn_reflns_limit_l_max 25
_diffrn_reflns_limit_l_min -28
_diffrn_reflns_number 43109
_diffrn_reflns_theta_full 26.43
_diffrn_reflns_theta_max 26.43
_diffrn_reflns_theta_min 0.89
_diffrn_standards_number 0
_exptl_absorpt_coefficient_mu 3.030
_exptl_absorpt_correction_T_max 0.6526
_exptl_absorpt_correction_T_min 0.3697
_exptl_absorpt_correction_type multi-scan
_exptl_absorpt_process_details SADABS
_exptl_crystal_colour orange
_exptl_crystal_density_diffrn 2.204
_exptl_crystal_description prism
_exptl_crystal_F_000 4220
_exptl_crystal_size_max 0.41
_exptl_crystal_size_mid 0.38
_exptl_crystal_size_min 0.15
_refine_diff_density_max 1.882
_refine_diff_density_min -1.386
_refine_diff_density_rms 0.156
_refine_ls_extinction_method none
_refine_ls_goodness_of_fit_ref 1.046
_refine_ls_hydrogen_treatment constr
_refine_ls_matrix_type full
_refine_ls_number_parameters 1280
_refine_ls_number_reflns 26252
_refine_ls_number_restraints 4
_refine_ls_restrained_S_all 1.046
_refine_ls_R_factor_all 0.0629
_refine_ls_R_factor_gt 0.0463
_refine_ls_shift/su_max 0.001
_refine_ls_shift/su_mean 0.000
_refine_ls_structure_factor_coef Fsqd
_refine_ls_weighting_details 'calc w=1/[\s^2^(Fo^2^)+(0.0729P)^2^+21.2381P] where P=(Fo^2^+2Fc^2^)/3'
_refine_ls_weighting_scheme calc
_refine_ls_wR_factor_gt 0.1330
_refine_ls_wR_factor_ref 0.1482
_reflns_number_gt 20049
_reflns_number_total 26252
_reflns_threshold_expression >2sigma(I)
_cod_data_source_file ic102453q_si_001_3.cif
_cod_data_source_block 3
_cod_database_code 4324707

loop_
_symmetry_equiv_pos_as_xyz
'x, y, z'
'-x, -y, -z'

loop_
_atom_site_label
_atom_site_type_symbol
_atom_site_fract_x
_atom_site_fract_y
_atom_site_fract_z
_atom_site_U_iso_or_equiv
_atom_site_adp_type
_atom_site_occupancy
_atom_site_symmetry_multiplicity
_atom_site_calc_flag
_atom_site_refinement_flags
_atom_site_disorder_assembly
_atom_site_disorder_group
Ag1 Ag 0.40873(4) 0.36601(3) 0.29552(3) 0.05696(14) Uani 1 1 d . A .
Ag2 Ag 0.59994(4) 0.47930(3) 0.24311(3) 0.06128(15) Uani 1 1 d . A .
Ag3 Ag 0.43448(4) 0.32379(3) 0.11974(2) 0.05203(13) Uani 1 1 d . A .
Ag4 Ag 0.31669(4) 0.17022(4) 0.22504(3) 0.06117(16) Uani 1 1 d . A .
Ag5 Ag 0.37880(5) 0.16181(4) 0.39175(3) 0.07283(19) Uani 1 1 d . . .
Ag6 Ag 0.63852(5) 0.37881(4) 0.38484(3) 0.06824(17) Uani 1 1 d . A .
Ag7 Ag 0.78453(4) 0.39421(3) 0.27005(2) 0.05619(14) Uani 1 1 d . A .
Ag8 Ag 0.71982(5) 0.39558(4) 0.13409(3) 0.06311(16) Uani 1 1 d . . .
Ag9 Ag 0.49183(5) 0.17390(4) 0.11008(3) 0.06303(16) Uani 1 1 d . A .
Ag10 Ag 0.53938(5) 0.05812(5) 0.24996(3) 0.07133(19) Uani 1 1 d . . .
A11A Ag 0.59884(16) 0.18540(14) 0.38848(10) 0.0730(6) Uani 0.50 1 d P A 1
A11B Ag 0.55809(16) 0.16475(12) 0.37297(10) 0.0699(5) Uani 0.50 1 d P A 2
Ag12 Ag 0.70874(5) 0.17759(3) 0.22024(3) 0.06306(16) Uani 1 1 d . A .
Ag13 Ag 0.77306(4) 0.52864(3) 0.34822(2) 0.05402(14) Uani 1 1 d . A .
Ag14 Ag 0.70061(4) 0.20949(3) 0.08371(3) 0.05890(15) Uani 1 1 d . . .
Ag15 Ag 0.24771(4) 0.29543(3) 0.19080(2) 0.04841(13) Uani 1 1 d . A .
Ag16 Ag 0.48048(4) 0.01037(3) 0.41925(2) 0.05507(14) Uani 1 1 d . . .
S1 S 0.69677(13) 0.14874(9) 0.32945(8) 0.0508(4) Uani 1 1 d . . .
S2 S 0.55844(12) -0.02546(9) 0.33302(7) 0.0450(4) Uani 1 1 d . A .
S3 S 0.51516(12) 0.23890(9) 0.45615(7) 0.0475(4) Uani 1 1 d . A .
S4 S 0.41335(13) -0.09613(10) 0.50322(7) 0.0511(4) Uani 1 1 d . . .
S5 S 0.40881(11) 0.10410(9) 0.28236(7) 0.0420(3) Uani 1 1 d . A .
S6 S 0.32155(13) 0.02028(10) 0.40086(8) 0.0528(4) Uani 1 1 d . A .
S7 S 0.73847(13) 0.10759(10) 0.13339(8) 0.0505(4) Uani 1 1 d . A .
S8 S 0.50829(13) 0.04458(10) 0.14338(7) 0.0498(4) Uani 1 1 d . A .
S9 S 0.81481(13) 0.33209(10) 0.08768(8) 0.0517(4) Uani 1 1 d . A .
S10 S 0.84432(12) 0.29448(10) 0.23360(7) 0.0482(4) Uani 1 1 d . . .
S11 S 0.81423(15) 0.49303(12) 0.44879(8) 0.0610(5) Uani 1 1 d . . .
S12 S 0.76506(13) 0.33207(10) 0.37337(8) 0.0539(4) Uani 1 1 d . . .
S13 S 0.64161(12) 0.57373(9) 0.32415(7) 0.0454(4) Uani 1 1 d . . .
S14 S 0.51030(12) 0.42121(9) 0.38957(7) 0.0495(4) Uani 1 1 d . . .
S15 S 0.16472(12) 0.18409(9) 0.24091(7) 0.0466(4) Uani 1 1 d . A .
S16 S 0.31222(12) 0.26034(10) 0.36071(8) 0.0500(4) Uani 1 1 d . A .
S17 S 0.57283(12) 0.36441(10) 0.06310(7) 0.0503(4) Uani 1 1 d . A .
S18 S 0.56363(14) 0.19199(9) 0.01437(7) 0.0507(4) Uani 1 1 d . A .
S19 S 0.72316(11) 0.52121(10) 0.16322(7) 0.0464(4) Uani 1 1 d . . .
S20 S 0.88366(12) 0.52344(10) 0.27518(7) 0.0494(4) Uani 1 1 d . . .
S21 S 0.29376(12) 0.41643(9) 0.24286(7) 0.0436(3) Uani 1 1 d . . .
S22 S 0.47711(11) 0.46150(9) 0.15995(8) 0.0461(4) Uani 1 1 d . . .
S23 S 0.27167(12) 0.27874(9) 0.08406(7) 0.0451(4) Uani 1 1 d . . .
S24 S 0.32592(13) 0.12427(10) 0.12204(8) 0.0536(4) Uani 1 1 d . . .
P1 P 0.68337(13) 0.04360(10) 0.34394(7) 0.0454(4) Uani 1 1 d . A .
P2 P 0.53164(12) 0.17183(9) 0.51888(7) 0.0420(4) Uani 1 1 d . . .
P3 P 0.31591(12) 0.01812(9) 0.31365(8) 0.0428(4) Uani 1 1 d . . .
P4 P 0.61960(13) 0.03137(9) 0.11381(7) 0.0435(4) Uani 1 1 d . . .
P5 P 0.89609(12) 0.32196(9) 0.15656(8) 0.0444(4) Uani 1 1 d . A .
P6 P 0.85372(13) 0.40991(10) 0.42502(7) 0.0488(4) Uani 1 1 d . A .
P7 P 0.56348(12) 0.52960(9) 0.38871(7) 0.0432(4) Uani 1 1 d . A .
P8 P 0.18640(11) 0.21399(9) 0.32650(7) 0.0395(3) Uani 1 1 d . . .
P9 P 0.57434(13) 0.29545(10) -0.00220(7) 0.0459(4) Uani 1 1 d . . .
P10 P 0.84648(12) 0.56594(9) 0.20197(7) 0.0429(4) Uani 1 1 d . A .
P11 P 0.36053(11) 0.47499(8) 0.17887(7) 0.0376(3) Uani 1 1 d . A .
P12 P 0.24624(12) 0.17057(9) 0.07669(7) 0.0423(4) Uani 1 1 d . A .
P13 P 0.8893(2) 0.82097(18) 0.39997(14) 0.0917(8) Uani 1 1 d . . .
P14 P 0.9270(2) 0.17055(18) 0.90512(16) 0.0976(9) Uani 1 1 d . . .
Cr1 Cr 0.55401(7) 0.28629(5) 0.23995(4) 0.0387(2) Uani 1 1 d . A .
O1 O 0.7480(4) 0.0275(3) 0.2993(2) 0.0642(14) Uani 1 1 d . . .
O2 O 0.7199(3) 0.0335(3) 0.4076(2) 0.0601(13) Uani 1 1 d . . .
O3 O 0.5940(4) 0.2241(3) 0.5686(2) 0.0634(14) Uani 1 1 d . A .
O4 O 0.4405(4) 0.1317(3) 0.5452(2) 0.0553(12) Uani 1 1 d . A .
O5 O 0.8789(5) 0.3780(4) 0.4846(2) 0.0784(18) Uani 1 1 d . . .
O6 O 0.9415(4) 0.4307(3) 0.3896(2) 0.0659(14) Uani 1 1 d . . .
O7 O 0.6160(4) 0.5527(2) 0.4504(2) 0.0534(12) Uani 1 1 d . . .
O8 O 0.4854(4) 0.5652(3) 0.3837(2) 0.0575(13) Uani 1 1 d . . .
O9 O 0.2920(3) 0.4578(2) 0.12265(19) 0.0445(10) Uani 1 1 d . . .
O10 O 0.3724(4) 0.5579(2) 0.1919(2) 0.0533(12) Uani 1 1 d . . .
O11 O 0.1347(3) 0.2695(3) 0.3413(2) 0.0552(12) Uani 1 1 d . A .
O12 O 0.1408(3) 0.1415(2) 0.3574(2) 0.0487(11) Uani 1 1 d . A .
O13 O 0.9431(4) 0.2634(3) 0.1433(2) 0.0683(16) Uani 1 1 d . . .
O14 O 0.9699(3) 0.3986(3) 0.1620(2) 0.0548(12) Uani 1 1 d . . .
O15 O 0.4943(5) 0.2885(4) -0.0503(2) 0.083(2) Uani 1 1 d . A .
O16 O 0.6646(4) 0.3325(3) -0.0320(2) 0.0608(14) Uani 1 1 d . A .
O17 O 0.2486(3) 0.1475(3) 0.0107(2) 0.0551(12) Uani 1 1 d . . .
O18 O 0.1461(3) 0.1390(2) 0.0938(2) 0.0484(11) Uani 1 1 d . . .
O19 O 0.2226(3) 0.0202(3) 0.2856(2) 0.0516(11) Uani 1 1 d . A .
O20 O 0.3270(3) -0.0562(3) 0.2916(2) 0.0547(12) Uani 1 1 d . A .
O21 O 0.9213(3) 0.5644(4) 0.1602(2) 0.0665(15) Uani 1 1 d . . .
O22 O 0.8624(6) 0.6465(3) 0.2122(3) 0.100(2) Uani 1 1 d . . .
O23 O 0.5952(4) 0.0202(3) 0.0464(2) 0.0586(13) Uani 1 1 d . A .
O24 O 0.6352(3) -0.0397(2) 0.1374(2) 0.0539(12) Uani 1 1 d . A .
O25 O 0.6287(3) 0.3654(2) 0.2322(2) 0.0467(10) Uani 1 1 d . . .
O26 O 0.5773(4) 0.2242(3) 0.1999(2) 0.0567(12) Uani 1 1 d . . .
O27 O 0.5598(3) 0.2663(3) 0.3072(2) 0.0538(12) Uani 1 1 d . . .
O28 O 0.4520(3) 0.2894(2) 0.22169(19) 0.0418(9) Uani 1 1 d . . .
C1 C 0.7642(8) -0.0423(5) 0.2950(5) 0.081(3) Uani 1 1 d . A .
H1A H 0.7078 -0.0809 0.2866 0.097 Uiso 1 1 calc R . .
H1B H 0.7931 -0.0520 0.3314 0.097 Uiso 1 1 calc R . .
C2 C 0.8250(8) -0.0372(6) 0.2454(5) 0.095(3) Uani 1 1 d . . .
H2A H 0.8379 -0.0823 0.2407 0.142 Uiso 1 1 calc R A .
H2B H 0.8803 0.0013 0.2542 0.142 Uiso 1 1 calc R . .
H2C H 0.7954 -0.0276 0.2097 0.142 Uiso 1 1 calc R . .
C3 C 0.8098(7) 0.0755(9) 0.4307(5) 0.123(5) Uani 1 1 d . A .
H3A H 0.8530 0.0644 0.4065 0.148 Uiso 1 1 calc R . .
H3B H 0.8160 0.1266 0.4266 0.148 Uiso 1 1 calc R . .
C4 C 0.8308(9) 0.0658(12) 0.4837(6) 0.178(10) Uani 1 1 d . . .
H4A H 0.8912 0.0961 0.4945 0.267 Uiso 1 1 calc R A .
H4B H 0.8273 0.0159 0.4883 0.267 Uiso 1 1 calc R . .
H4C H 0.7899 0.0780 0.5085 0.267 Uiso 1 1 calc R . .
C5 C 0.6338(9) 0.1985(7) 0.6198(5) 0.107(4) Uani 1 1 d D . .
H5A H 0.6668 0.1667 0.6071 0.128 Uiso 1 1 calc R A 1
H5B H 0.5861 0.1706 0.6431 0.128 Uiso 1 1 calc R A 1
C6 C 0.698(4) 0.262(3) 0.658(3) 0.14(2) Uiso 0.25 1 d PD A 1
H6A H 0.7238 0.2428 0.6911 0.211 Uiso 0.25 1 calc PR A 1
H6B H 0.6651 0.2924 0.6721 0.211 Uiso 0.25 1 calc PR A 1
H6C H 0.7454 0.2895 0.6354 0.211 Uiso 0.25 1 calc PR A 1
C6' C 0.7350(12) 0.2169(19) 0.6124(15) 0.220(14) Uiso 0.75 1 d PD A 2
H6'A H 0.7454 0.1810 0.5868 0.330 Uiso 0.75 1 calc PR A 2
H6'B H 0.7665 0.2174 0.6500 0.330 Uiso 0.75 1 calc PR A 2
H6'C H 0.7566 0.2638 0.5957 0.330 Uiso 0.75 1 calc PR A 2
C7 C 0.3740(6) 0.1658(5) 0.5619(4) 0.068(2) Uani 1 1 d . . .
H7A H 0.3178 0.1283 0.5676 0.082 Uiso 1 1 calc R A .
H7B H 0.3626 0.1951 0.5300 0.082 Uiso 1 1 calc R . .
C8 C 0.4026(8) 0.2118(5) 0.6158(4) 0.083(3) Uani 1 1 d . A .
H8A H 0.3565 0.2328 0.6246 0.124 Uiso 1 1 calc R . .
H8B H 0.4576 0.2497 0.6101 0.124 Uiso 1 1 calc R . .
H8C H 0.4126 0.1829 0.6477 0.124 Uiso 1 1 calc R . .
C9 C 0.8977(10) 0.3090(9) 0.4855(8) 0.133(5) Uiso 1 1 d D A .
H9A H 0.8671 0.2787 0.4516 0.159 Uiso 1 1 calc R B 1
H9B H 0.8763 0.2837 0.5207 0.159 Uiso 1 1 calc R B 1
C10 C 0.9998(12) 0.3245(18) 0.4847(15) 0.136(10) Uiso 0.50 1 d PD A 1
H10A H 1.0172 0.3328 0.4452 0.205 Uiso 0.50 1 calc PR A 1
H10B H 1.0161 0.2836 0.4993 0.205 Uiso 0.50 1 calc PR A 1
H10C H 1.0303 0.3667 0.5092 0.205 Uiso 0.50 1 calc PR A 1
C10' C 0.957(3) 0.309(3) 0.5418(14) 0.21(2) Uiso 0.50 1 d PD A 2
H10D H 0.9201 0.2983 0.5746 0.317 Uiso 0.50 1 calc PR A 2
H10E H 1.0018 0.3552 0.5482 0.317 Uiso 0.50 1 calc PR A 2
H10F H 0.9862 0.2720 0.5377 0.317 Uiso 0.50 1 calc PR A 2
C11 C 1.0219(7) 0.4891(7) 0.4118(5) 0.096(4) Uani 1 1 d . A .
H11A H 1.0107 0.5355 0.4088 0.115 Uiso 1 1 calc R . .
H11B H 1.0365 0.4821 0.4528 0.115 Uiso 1 1 calc R . .
C12 C 1.0970(8) 0.4886(11) 0.3773(6) 0.163(8) Uani 1 1 d . . .
H12A H 1.1497 0.5274 0.3912 0.244 Uiso 1 1 calc R A .
H12B H 1.0820 0.4951 0.3368 0.244 Uiso 1 1 calc R . .
H12C H 1.1088 0.4431 0.3812 0.244 Uiso 1 1 calc R . .
C13 C 0.6613(8) 0.6301(5) 0.4680(4) 0.089(3) Uani 1 1 d . A .
H13A H 0.6822 0.6572 0.4336 0.107 Uiso 1 1 calc R . .
H13B H 0.6184 0.6502 0.4850 0.107 Uiso 1 1 calc R . .
C14 C 0.7358(8) 0.6374(6) 0.5096(6) 0.101(4) Uani 1 1 d . . .
H14A H 0.7636 0.6877 0.5205 0.152 Uiso 1 1 calc R A .
H14B H 0.7789 0.6186 0.4924 0.152 Uiso 1 1 calc R . .
H14C H 0.7150 0.6108 0.5438 0.152 Uiso 1 1 calc R . .
C15 C 0.4181(10) 0.5510(9) 0.4272(6) 0.131(6) Uani 1 1 d . A .
H15A H 0.3931 0.4989 0.4304 0.158 Uiso 1 1 calc R . .
H15B H 0.4483 0.5706 0.4650 0.158 Uiso 1 1 calc R . .
C16 C 0.3524(9) 0.5770(12) 0.4168(7) 0.163(8) Uani 1 1 d . . .
H16A H 0.3105 0.5625 0.4467 0.244 Uiso 1 1 calc R A .
H16B H 0.3224 0.5589 0.3791 0.244 Uiso 1 1 calc R . .
H16C H 0.3754 0.6290 0.4169 0.244 Uiso 1 1 calc R . .
C17 C 0.3199(7) 0.4890(5) 0.0663(3) 0.073(3) Uani 1 1 d . A .
H17A H 0.3373 0.5415 0.0699 0.087 Uiso 1 1 calc R . .
H17B H 0.3716 0.4754 0.0551 0.087 Uiso 1 1 calc R . .
C18 C 0.2480(10) 0.4631(7) 0.0234(5) 0.126(6) Uani 1 1 d . . .
H18A H 0.2663 0.4831 -0.0137 0.190 Uiso 1 1 calc R A .
H18B H 0.1975 0.4775 0.0344 0.190 Uiso 1 1 calc R . .
H18C H 0.2310 0.4112 0.0201 0.190 Uiso 1 1 calc R . .
C19 C 0.4263(8) 0.5973(5) 0.2424(4) 0.085(3) Uani 1 1 d . A .
H19A H 0.4091 0.5696 0.2772 0.102 Uiso 1 1 calc R . .
H19B H 0.4893 0.6028 0.2378 0.102 Uiso 1 1 calc R . .
C20 C 0.4157(14) 0.6661(7) 0.2503(7) 0.164(8) Uani 1 1 d . . .
H20A H 0.4527 0.6905 0.2842 0.247 Uiso 1 1 calc R A .
H20B H 0.3537 0.6608 0.2558 0.247 Uiso 1 1 calc R . .
H20C H 0.4337 0.6939 0.2162 0.247 Uiso 1 1 calc R . .
C21 C 0.0429(6) 0.2629(6) 0.3168(4) 0.076(3) Uani 1 1 d . . .
H21A H 0.0325 0.3094 0.3218 0.091 Uiso 1 1 calc R A .
H21B H 0.0391 0.2518 0.2750 0.091 Uiso 1 1 calc R . .
C22 C -0.0263(8) 0.2093(9) 0.3424(8) 0.154(7) Uani 1 1 d . A .
H22A H -0.0838 0.2086 0.3243 0.231 Uiso 1 1 calc R . .
H22B H -0.0241 0.2202 0.3837 0.231 Uiso 1 1 calc R . .
H22C H -0.0180 0.1627 0.3365 0.231 Uiso 1 1 calc R . .
C23 C 0.1360(6) 0.1395(5) 0.4216(3) 0.062(2) Uani 1 1 d . . .
H23A H 0.1161 0.1791 0.4357 0.075 Uiso 1 1 calc R A .
H23B H 0.1949 0.1443 0.4408 0.075 Uiso 1 1 calc R . .
C24 C 0.0710(9) 0.0692(5) 0.4349(5) 0.097(4) Uani 1 1 d . A .
H24A H 0.0663 0.0664 0.4765 0.145 Uiso 1 1 calc R . .
H24B H 0.0915 0.0305 0.4210 0.145 Uiso 1 1 calc R . .
H24C H 0.0130 0.0651 0.4157 0.145 Uiso 1 1 calc R . .
C25 C 0.9751(10) 0.2507(6) 0.0856(5) 0.106(4) Uani 1 1 d . A .
H25A H 0.9254 0.2415 0.0558 0.128 Uiso 1 1 calc R . .
H25B H 0.9949 0.2080 0.0871 0.128 Uiso 1 1 calc R . .
C26 C 1.0507(10) 0.3137(10) 0.0689(6) 0.137(6) Uani 1 1 d . . .
H26A H 1.0688 0.3037 0.0312 0.205 Uiso 1 1 calc R A .
H26B H 1.1008 0.3219 0.0977 0.205 Uiso 1 1 calc R . .
H26C H 1.0313 0.3561 0.0672 0.205 Uiso 1 1 calc R . .
C27 C 1.0426(5) 0.4178(5) 0.2092(4) 0.070(2) Uani 1 1 d . A .
H27A H 1.0761 0.3832 0.2092 0.084 Uiso 1 1 calc R . .
H27B H 1.0176 0.4175 0.2470 0.084 Uiso 1 1 calc R . .
C28 C 1.1029(5) 0.4918(5) 0.1980(5) 0.077(3) Uani 1 1 d . . .
H28A H 1.1511 0.5061 0.2282 0.116 Uiso 1 1 calc R A .
H28B H 1.0690 0.5255 0.1980 0.116 Uiso 1 1 calc R . .
H28C H 1.1273 0.4913 0.1605 0.116 Uiso 1 1 calc R . .
C29 C 0.4623(11) 0.3440(7) -0.0695(6) 0.124(5) Uani 1 1 d . . .
H29A H 0.4783 0.3811 -0.0382 0.148 Uiso 1 1 calc R A .
H29B H 0.4965 0.3649 -0.1024 0.148 Uiso 1 1 calc R . .
C30 C 0.3765(11) 0.3329(10) -0.0860(11) 0.212(12) Uani 1 1 d . A .
H30A H 0.3680 0.3775 -0.0985 0.318 Uiso 1 1 calc R . .
H30B H 0.3405 0.3155 -0.0535 0.318 Uiso 1 1 calc R . .
H30C H 0.3584 0.2974 -0.1179 0.318 Uiso 1 1 calc R . .
C31 C 0.6993(9) 0.2936(6) -0.0760(5) 0.095(4) Uani 1 1 d . . .
H31A H 0.7176 0.2551 -0.0575 0.114 Uiso 1 1 calc R A .
H31B H 0.6519 0.2717 -0.1064 0.114 Uiso 1 1 calc R . .
C32 C 0.7713(10) 0.3402(8) -0.1007(6) 0.129(5) Uani 1 1 d . A .
H32A H 0.7927 0.3143 -0.1295 0.194 Uiso 1 1 calc R . .
H32B H 0.8187 0.3610 -0.0707 0.194 Uiso 1 1 calc R . .
H32C H 0.7531 0.3782 -0.1191 0.194 Uiso 1 1 calc R . .
C33 C 0.1849(6) 0.1603(5) -0.0343(3) 0.067(2) Uani 1 1 d . A .
H33A H 0.1961 0.2120 -0.0385 0.080 Uiso 1 1 calc R . .
H33B H 0.1236 0.1392 -0.0233 0.080 Uiso 1 1 calc R . .
C34 C 0.1972(7) 0.1267(6) -0.0899(4) 0.080(3) Uani 1 1 d . . .
H34A H 0.1556 0.1342 -0.1201 0.120 Uiso 1 1 calc R A .
H34B H 0.1861 0.0756 -0.0853 0.120 Uiso 1 1 calc R . .
H34C H 0.2578 0.1484 -0.1006 0.120 Uiso 1 1 calc R . .
C35 C 0.1029(6) 0.0602(4) 0.0971(5) 0.078(3) Uani 1 1 d . A .
H35A H 0.1297 0.0413 0.1302 0.094 Uiso 1 1 calc R . .
H35B H 0.1100 0.0353 0.0614 0.094 Uiso 1 1 calc R . .
C36 C 0.0043(7) 0.0496(6) 0.1045(7) 0.119(5) Uani 1 1 d . . .
H36A H -0.0269 -0.0011 0.1076 0.178 Uiso 1 1 calc R A .
H36B H -0.0214 0.0677 0.0711 0.178 Uiso 1 1 calc R . .
H36C H -0.0015 0.0754 0.1395 0.178 Uiso 1 1 calc R . .
C37 C 0.1386(5) -0.0330(5) 0.3031(4) 0.070(2) Uani 1 1 d . . .
H37A H 0.1446 -0.0813 0.3024 0.084 Uiso 1 1 calc R A .
H37B H 0.1273 -0.0212 0.3427 0.084 Uiso 1 1 calc R . .
C38 C 0.0639(7) -0.0307(6) 0.2623(6) 0.108(4) Uani 1 1 d . A .
H38A H 0.0090 -0.0649 0.2735 0.163 Uiso 1 1 calc R . .
H38B H 0.0752 -0.0429 0.2233 0.163 Uiso 1 1 calc R . .
H38C H 0.0582 0.0172 0.2634 0.163 Uiso 1 1 calc R . .
C39 C 0.3115(7) -0.0762(5) 0.2298(4) 0.072(2) Uani 1 1 d . . .
H39A H 0.3436 -0.0356 0.2071 0.086 Uiso 1 1 calc R A .
H39B H 0.2477 -0.0884 0.2181 0.086 Uiso 1 1 calc R . .
C40 C 0.3430(10) -0.1390(7) 0.2178(6) 0.112(4) Uani 1 1 d . A .
H40A H 0.3317 -0.1525 0.1768 0.168 Uiso 1 1 calc R . .
H40B H 0.3112 -0.1790 0.2404 0.168 Uiso 1 1 calc R . .
H40C H 0.4065 -0.1263 0.2285 0.168 Uiso 1 1 calc R . .
C41 C 0.9248(7) 0.5924(6) 0.1010(4) 0.078(3) Uani 1 1 d . A .
H41A H 0.9602 0.6433 0.1020 0.094 Uiso 1 1 calc R . .
H41B H 0.8644 0.5878 0.0845 0.094 Uiso 1 1 calc R . .
C42 C 0.9668(9) 0.5493(9) 0.0647(5) 0.117(5) Uani 1 1 d . . .
H42A H 0.9706 0.5669 0.0256 0.175 Uiso 1 1 calc R A .
H42B H 0.9307 0.4992 0.0635 0.175 Uiso 1 1 calc R . .
H42C H 1.0262 0.5538 0.0816 0.175 Uiso 1 1 calc R . .
C43 C 0.8235(14) 0.6855(11) 0.2358(9) 0.164(7) Uiso 1 1 d . A .
H43A H 0.8446 0.6921 0.2770 0.197 Uiso 1 1 calc R . .
H43B H 0.7596 0.6588 0.2339 0.197 Uiso 1 1 calc R . .
C44 C 0.8328(15) 0.7566(11) 0.2129(10) 0.181(8) Uiso 1 1 d . . .
H44A H 0.7987 0.7801 0.2349 0.272 Uiso 1 1 calc R A .
H44B H 0.8107 0.7515 0.1724 0.272 Uiso 1 1 calc R . .
H44C H 0.8953 0.7852 0.2163 0.272 Uiso 1 1 calc R . .
C45 C 0.6553(8) 0.0000(6) 0.0058(4) 0.085(3) Uani 1 1 d . . .
H45A H 0.7080 -0.0052 0.0277 0.102 Uiso 1 1 calc R A .
H45B H 0.6235 -0.0458 -0.0147 0.102 Uiso 1 1 calc R . .
C46 C 0.6814(8) 0.0556(6) -0.0348(5) 0.097(4) Uani 1 1 d . A .
H46A H 0.7200 0.0436 -0.0616 0.146 Uiso 1 1 calc R . .
H46B H 0.7133 0.1005 -0.0142 0.146 Uiso 1 1 calc R . .
H46C H 0.6288 0.0604 -0.0563 0.146 Uiso 1 1 calc R . .
C47 C 0.5659(6) -0.1109(4) 0.1277(5) 0.074(2) Uani 1 1 d . . .
H47A H 0.5064 -0.1049 0.1242 0.089 Uiso 1 1 calc R A .
H47B H 0.5748 -0.1341 0.0917 0.089 Uiso 1 1 calc R . .
C48 C 0.5729(7) -0.1557(5) 0.1772(5) 0.085(3) Uani 1 1 d . A .
H48A H 0.5282 -0.2024 0.1713 0.128 Uiso 1 1 calc R . .
H48B H 0.5634 -0.1327 0.2127 0.128 Uiso 1 1 calc R . .
H48C H 0.6319 -0.1615 0.1804 0.128 Uiso 1 1 calc R . .
F1 F 0.8684(8) 0.7362(5) 0.3902(4) 0.157(4) Uani 1 1 d . . .
F2 F 0.8136(6) 0.8068(6) 0.4429(4) 0.155(4) Uani 1 1 d . . .
F3 F 0.9539(7) 0.8216(7) 0.4543(5) 0.180(5) Uani 1 1 d . . .
F4 F 0.8214(9) 0.8195(7) 0.3468(4) 0.182(5) Uani 1 1 d . . .
F5 F 0.9635(9) 0.8300(8) 0.3573(7) 0.233(7) Uani 1 1 d . . .
F6 F 0.9064(12) 0.9015(5) 0.4088(6) 0.235(7) Uani 1 1 d . . .
F7 F 1.0163(7) 0.2266(5) 0.9288(6) 0.193(5) Uani 1 1 d . . .
F8 F 0.9914(9) 0.1371(9) 0.8721(6) 0.218(6) Uani 1 1 d . . .
F9 F 0.9306(8) 0.1233(6) 0.9579(4) 0.172(4) Uani 1 1 d . . .
F10 F 0.9249(9) 0.2180(8) 0.8518(7) 0.252(8) Uani 1 1 d . . .
F11 F 0.8471(7) 0.1104(7) 0.8784(4) 0.199(6) Uani 1 1 d . . .
F12 F 0.8683(10) 0.2025(8) 0.9399(6) 0.218(6) Uani 1 1 d . . .

loop_
_atom_site_aniso_label
_atom_site_aniso_U_11
_atom_site_aniso_U_22
_atom_site_aniso_U_33
_atom_site_aniso_U_23
_atom_site_aniso_U_13
_atom_site_aniso_U_12
Ag1 0.0602(4) 0.0630(3) 0.0514(3) 0.0113(2) -0.0048(2) 0.0259(3)
Ag2 0.0684(4) 0.0590(3) 0.0573(3) -0.0034(3) 0.0065(3) 0.0208(3)
Ag3 0.0482(3) 0.0579(3) 0.0482(3) 0.0052(2) 0.0001(2) 0.0143(2)
Ag4 0.0648(4) 0.0749(4) 0.0544(3) 0.0255(3) 0.0050(3) 0.0360(3)
Ag5 0.0850(5) 0.0658(4) 0.0654(4) 0.0005(3) -0.0197(3) 0.0250(3)
Ag6 0.0618(4) 0.0703(4) 0.0712(4) -0.0028(3) 0.0020(3) 0.0192(3)
Ag7 0.0552(3) 0.0614(3) 0.0491(3) 0.0013(2) -0.0009(2) 0.0148(3)
Ag8 0.0691(4) 0.0703(4) 0.0510(3) -0.0021(3) -0.0032(3) 0.0248(3)
Ag9 0.0749(4) 0.0744(4) 0.0462(3) 0.0098(3) 0.0058(3) 0.0318(3)
Ag10 0.0628(4) 0.1170(6) 0.0464(3) 0.0242(3) 0.0107(3) 0.0435(4)
A11A 0.0907(16) 0.0797(13) 0.0578(11) 0.0120(8) 0.0260(10) 0.0353(12)
Ag11 0.0914(16) 0.0731(13) 0.0658(13) 0.0296(9) 0.0345(10) 0.0484(11)
Ag12 0.0705(4) 0.0599(3) 0.0555(3) -0.0018(3) 0.0089(3) 0.0146(3)
Ag13 0.0526(3) 0.0637(3) 0.0467(3) 0.0102(2) 0.0036(2) 0.0191(3)
Ag14 0.0693(4) 0.0522(3) 0.0525(3) 0.0106(2) -0.0057(3) 0.0164(3)
Ag15 0.0550(3) 0.0450(3) 0.0457(3) 0.0125(2) 0.0022(2) 0.0160(2)
Ag16 0.0593(3) 0.0641(3) 0.0465(3) 0.0062(2) 0.0024(2) 0.0261(3)
S1 0.0610(11) 0.0446(9) 0.0470(9) 0.0133(7) 0.0121(8) 0.0146(8)
S2 0.0510(10) 0.0441(8) 0.0420(8) 0.0097(6) 0.0051(7) 0.0170(7)
S3 0.0557(10) 0.0436(8) 0.0426(8) 0.0158(7) 0.0004(7) 0.0146(7)
S4 0.0626(11) 0.0540(9) 0.0421(8) 0.0102(7) 0.0004(7) 0.0263(8)
S5 0.0419(9) 0.0441(8) 0.0419(8) 0.0160(6) 0.0036(6) 0.0153(7)
S6 0.0542(10) 0.0625(10) 0.0457(9) 0.0254(8) 0.0110(7) 0.0214(8)
S7 0.0540(10) 0.0499(9) 0.0498(9) 0.0024(7) -0.0004(8) 0.0200(8)
S8 0.0575(11) 0.0561(10) 0.0446(8) 0.0111(7) 0.0073(7) 0.0293(8)
S9 0.0602(11) 0.0492(9) 0.0443(9) 0.0106(7) 0.0005(8) 0.0149(8)
S10 0.0476(10) 0.0546(9) 0.0406(8) 0.0078(7) 0.0100(7) 0.0117(7)
S11 0.0788(14) 0.0686(12) 0.0393(9) -0.0059(8) -0.0104(8) 0.0315(10)
S12 0.0593(11) 0.0510(9) 0.0430(9) -0.0014(7) 0.0015(8) 0.0050(8)
S13 0.0492(9) 0.0474(8) 0.0397(8) 0.0116(6) 0.0061(7) 0.0138(7)
S14 0.0481(10) 0.0480(9) 0.0443(8) 0.0101(7) -0.0033(7) 0.0040(7)
S15 0.0460(9) 0.0481(9) 0.0413(8) 0.0107(7) 0.0006(7) 0.0083(7)
S16 0.0416(9) 0.0528(9) 0.0499(9) 0.0158(7) -0.0030(7) 0.0071(7)
S17 0.0490(10) 0.0560(10) 0.0431(8) -0.0084(7) 0.0031(7) 0.0128(8)
S18 0.0680(12) 0.0455(9) 0.0378(8) 0.0050(7) -0.0032(7) 0.0175(8)
S19 0.0390(9) 0.0557(9) 0.0427(8) 0.0121(7) 0.0005(6) 0.0121(7)
S20 0.0401(9) 0.0635(10) 0.0423(8) 0.0131(7) 0.0002(7) 0.0125(8)
S21 0.0497(9) 0.0481(8) 0.0390(8) 0.0110(6) 0.0071(7) 0.0227(7)
S22 0.0406(9) 0.0455(8) 0.0530(9) -0.0004(7) 0.0045(7) 0.0144(7)
S23 0.0487(9) 0.0435(8) 0.0420(8) 0.0105(6) -0.0029(7) 0.0135(7)
S24 0.0590(11) 0.0547(10) 0.0522(9) 0.0051(8) -0.0095(8) 0.0275(8)
P1 0.0497(10) 0.0514(9) 0.0410(8) 0.0139(7) 0.0069(7) 0.0230(8)
P2 0.0514(10) 0.0422(8) 0.0321(7) 0.0091(6) 0.0003(7) 0.0141(7)
P3 0.0395(9) 0.0434(8) 0.0474(9) 0.0157(7) 0.0039(7) 0.0148(7)
P4 0.0553(10) 0.0457(9) 0.0354(8) 0.0023(6) 0.0008(7) 0.0248(8)
P5 0.0461(10) 0.0480(9) 0.0440(9) 0.0117(7) 0.0108(7) 0.0199(7)
P6 0.0534(11) 0.0566(10) 0.0346(8) 0.0053(7) -0.0082(7) 0.0165(8)
P7 0.0503(10) 0.0477(9) 0.0326(8) 0.0078(6) 0.0034(7) 0.0162(7)
P8 0.0384(9) 0.0410(8) 0.0383(8) 0.0140(6) 0.0044(6) 0.0103(7)
P9 0.0603(11) 0.0502(9) 0.0303(7) 0.0038(7) 0.0014(7) 0.0221(8)
P10 0.0433(9) 0.0396(8) 0.0419(8) 0.0084(6) 0.0023(7) 0.0067(7)
P11 0.0453(9) 0.0351(7) 0.0361(7) 0.0063(6) -0.0003(6) 0.0185(6)
P12 0.0437(9) 0.0456(8) 0.0367(8) 0.0027(6) -0.0049(7) 0.0141(7)
P13 0.095(2) 0.092(2) 0.0880(19) 0.0074(15) 0.0142(16) 0.0268(16)
P14 0.092(2) 0.0846(19) 0.108(2) 0.0186(17) -0.0077(18) 0.0178(16)
Cr1 0.0419(6) 0.0382(5) 0.0358(5) 0.0043(4) -0.0027(4) 0.0130(4)
O1 0.068(4) 0.074(3) 0.065(3) 0.015(3) 0.017(3) 0.039(3)
O2 0.048(3) 0.078(3) 0.053(3) 0.024(3) -0.002(2) 0.018(3)
O3 0.082(4) 0.061(3) 0.045(3) 0.002(2) -0.013(3) 0.023(3)
O4 0.066(3) 0.055(3) 0.047(3) 0.013(2) 0.015(2) 0.018(2)
O5 0.109(5) 0.083(4) 0.048(3) 0.014(3) -0.017(3) 0.040(4)
O6 0.050(3) 0.085(4) 0.057(3) -0.006(3) -0.012(2) 0.016(3)
O7 0.075(3) 0.044(2) 0.038(2) 0.0014(19) -0.006(2) 0.015(2)
O8 0.060(3) 0.077(3) 0.047(3) 0.019(2) 0.014(2) 0.035(3)
O9 0.047(3) 0.048(2) 0.038(2) 0.0114(18) -0.0021(19) 0.016(2)
O10 0.079(4) 0.037(2) 0.047(3) 0.0027(19) -0.004(2) 0.025(2)
O11 0.051(3) 0.062(3) 0.058(3) 0.011(2) 0.011(2) 0.024(2)
O12 0.047(3) 0.049(3) 0.045(2) 0.020(2) 0.008(2) 0.006(2)
O13 0.093(4) 0.073(4) 0.061(3) 0.025(3) 0.032(3) 0.054(3)
O14 0.045(3) 0.058(3) 0.060(3) 0.023(2) 0.007(2) 0.012(2)
O15 0.128(6) 0.085(4) 0.052(3) -0.019(3) -0.037(3) 0.065(4)
O16 0.084(4) 0.054(3) 0.053(3) 0.016(2) 0.034(3) 0.028(3)
O17 0.055(3) 0.072(3) 0.043(2) -0.007(2) -0.008(2) 0.030(3)
O18 0.042(3) 0.046(2) 0.055(3) 0.005(2) -0.002(2) 0.012(2)
O19 0.034(2) 0.056(3) 0.064(3) 0.020(2) -0.001(2) 0.011(2)
O20 0.057(3) 0.042(2) 0.064(3) 0.008(2) 0.001(2) 0.014(2)
O21 0.044(3) 0.104(4) 0.048(3) 0.027(3) 0.013(2) 0.014(3)
O22 0.146(7) 0.043(3) 0.101(5) -0.006(3) -0.022(5) 0.022(4)
O23 0.064(3) 0.071(3) 0.045(3) -0.005(2) -0.005(2) 0.028(3)
O24 0.058(3) 0.043(2) 0.062(3) -0.001(2) -0.009(2) 0.020(2)
O25 0.048(3) 0.041(2) 0.050(3) 0.0083(19) -0.002(2) 0.013(2)
O26 0.059(3) 0.064(3) 0.053(3) -0.008(2) -0.006(2) 0.031(3)
O27 0.055(3) 0.051(3) 0.049(3) 0.018(2) -0.008(2) 0.009(2)
O28 0.044(2) 0.039(2) 0.043(2) 0.0110(18) 0.0034(19) 0.0137(18)
C1 0.096(7) 0.075(6) 0.089(7) 0.010(5) 0.018(6) 0.048(5)
C2 0.100(8) 0.107(8) 0.103(8) 0.005(6) 0.029(6) 0.067(7)
C3 0.064(7) 0.196(15) 0.077(7) 0.033(8) -0.019(5) -0.004(8)
C4 0.066(8) 0.34(3) 0.086(9) 0.036(13) -0.005(7) -0.004(11)
C5 0.112(9) 0.128(10) 0.081(7) 0.004(7) -0.023(7) 0.045(8)
C7 0.064(5) 0.079(6) 0.071(5) 0.016(4) 0.021(4) 0.030(4)
C8 0.109(8) 0.078(6) 0.077(6) 0.005(5) 0.027(6) 0.048(6)
C11 0.067(6) 0.113(8) 0.082(7) -0.015(6) -0.018(5) -0.006(6)
C12 0.055(7) 0.26(2) 0.114(10) -0.065(12) 0.015(7) -0.034(9)
C13 0.136(9) 0.044(4) 0.075(6) -0.005(4) -0.022(6) 0.016(5)
C14 0.103(8) 0.071(6) 0.117(9) -0.038(6) -0.010(7) 0.013(6)
C15 0.134(11) 0.203(15) 0.116(10) 0.096(10) 0.090(9) 0.118(11)
C16 0.085(9) 0.30(2) 0.125(12) 0.076(14) 0.053(9) 0.086(13)
C17 0.098(7) 0.061(5) 0.045(4) 0.016(3) -0.011(4) 0.008(4)
C18 0.149(12) 0.126(10) 0.059(6) 0.044(6) -0.025(7) -0.019(9)
C19 0.119(8) 0.060(5) 0.074(6) -0.018(4) -0.034(6) 0.032(5)
C20 0.28(2) 0.085(8) 0.128(12) -0.043(8) -0.070(14) 0.071(12)
C21 0.060(5) 0.107(7) 0.079(6) 0.013(5) 0.013(4) 0.050(5)
C22 0.062(7) 0.190(16) 0.213(18) 0.122(14) 0.031(9) 0.035(8)
C23 0.060(5) 0.077(5) 0.050(4) 0.032(4) 0.014(3) 0.018(4)
C24 0.130(10) 0.062(5) 0.088(7) 0.025(5) 0.053(7) 0.005(6)
C25 0.172(13) 0.106(8) 0.079(7) 0.024(6) 0.062(8) 0.087(9)
C26 0.114(11) 0.212(17) 0.110(10) 0.047(11) 0.065(9) 0.075(11)
C27 0.045(4) 0.081(6) 0.076(5) 0.025(4) -0.010(4) 0.008(4)
C28 0.033(4) 0.091(6) 0.107(7) 0.028(5) 0.002(4) 0.017(4)
C29 0.165(14) 0.106(9) 0.103(9) -0.012(7) -0.057(9) 0.060(9)
C30 0.105(11) 0.166(16) 0.38(3) 0.143(19) -0.026(16) 0.063(11)
C31 0.129(10) 0.086(7) 0.082(7) 0.007(5) 0.058(7) 0.039(6)
C32 0.132(11) 0.153(12) 0.126(11) 0.023(9) 0.092(10) 0.060(10)
C33 0.075(6) 0.090(6) 0.042(4) 0.004(4) -0.011(4) 0.037(5)
C34 0.076(6) 0.119(8) 0.044(4) 0.002(5) 0.002(4) 0.031(6)
C35 0.071(6) 0.049(4) 0.105(7) 0.006(5) -0.003(5) 0.006(4)
C36 0.071(7) 0.078(7) 0.183(14) 0.042(8) -0.004(8) -0.011(6)
C37 0.043(4) 0.069(5) 0.092(6) 0.022(5) 0.010(4) 0.008(4)
C38 0.056(6) 0.097(8) 0.152(11) 0.038(8) -0.027(7) 0.001(5)
C39 0.087(6) 0.059(5) 0.067(5) -0.008(4) -0.003(5) 0.023(4)
C40 0.144(12) 0.100(8) 0.113(9) -0.015(7) 0.022(8) 0.066(8)
C41 0.074(6) 0.098(7) 0.058(5) 0.028(5) 0.020(4) 0.015(5)
C42 0.117(10) 0.193(14) 0.071(7) 0.035(8) 0.044(7) 0.084(10)
C45 0.114(8) 0.097(7) 0.045(4) -0.008(5) 0.013(5) 0.033(6)
C46 0.105(9) 0.086(7) 0.103(8) -0.002(6) 0.049(7) 0.024(6)
C47 0.069(6) 0.049(4) 0.099(7) -0.003(4) -0.011(5) 0.016(4)
C48 0.089(7) 0.060(5) 0.107(8) 0.016(5) 0.019(6) 0.022(5)
F1 0.211(10) 0.106(6) 0.140(7) -0.002(5) 0.010(7) 0.029(6)
F2 0.144(7) 0.241(11) 0.100(5) 0.016(6) 0.028(5) 0.083(7)
F3 0.144(8) 0.238(12) 0.170(9) -0.065(8) -0.056(7) 0.094(8)
F4 0.255(13) 0.234(12) 0.095(6) 0.002(6) -0.023(7) 0.138(10)
F5 0.174(11) 0.256(15) 0.249(15) 0.013(12) 0.116(11) 0.017(10)
F6 0.40(2) 0.095(6) 0.196(11) 0.004(7) -0.012(12) 0.062(9)
F7 0.148(8) 0.114(7) 0.274(14) 0.012(8) -0.035(9) -0.012(6)
F8 0.160(10) 0.284(16) 0.221(13) -0.018(12) 0.027(9) 0.083(10)
F9 0.221(11) 0.149(8) 0.126(7) 0.056(6) -0.012(7) 0.030(7)
F10 0.213(13) 0.279(16) 0.263(15) 0.182(13) -0.008(11) 0.072(11)
F11 0.133(8) 0.260(13) 0.130(7) 0.004(8) -0.030(6) -0.039(8)
F12 0.238(14) 0.230(13) 0.250(14) -0.022(11) 0.024(11) 0.166(12)

loop_
_atom_type_symbol
_atom_type_description
_atom_type_scat_dispersion_real
_atom_type_scat_dispersion_imag
_atom_type_scat_source
C C 0.0033 0.0016 'International Tables Vol C Tables 4.2.6.8 and 6.1.1.4'
H H 0.0000 0.0000 'International Tables Vol C Tables 4.2.6.8 and 6.1.1.4'
O O 0.0106 0.0060 'International Tables Vol C Tables 4.2.6.8 and 6.1.1.4'
F F 0.0171 0.0103 'International Tables Vol C Tables 4.2.6.8 and 6.1.1.4'
P P 0.1023 0.0942 'International Tables Vol C Tables 4.2.6.8 and 6.1.1.4'
S S 0.1246 0.1234 'International Tables Vol C Tables 4.2.6.8 and 6.1.1.4'
Cr Cr 0.3209 0.6236 'International Tables Vol C Tables 4.2.6.8 and 6.1.1.4'
Ag Ag -0.8971 1.1015 'International Tables Vol C Tables 4.2.6.8 and 6.1.1.4'

loop_
_geom_angle_atom_site_label_1
_geom_angle_atom_site_label_2
_geom_angle_atom_site_label_3
_geom_angle
_geom_angle_site_symmetry_1
_geom_angle_site_symmetry_3
O28 Ag1 S21 106.59(11) . .
O28 Ag1 S14 122.66(11) . .
S21 Ag1 S14 126.40(6) . .
O28 Ag1 S16 98.59(11) . .
S21 Ag1 S16 105.02(6) . .
S14 Ag1 S16 88.31(6) . .
O28 Ag1 Ag15 66.78(10) . .
S21 Ag1 Ag15 48.27(4) . .
S14 Ag1 Ag15 169.25(5) . .
S16 Ag1 Ag15 84.91(4) . .
O25 Ag2 S13 131.99(12) . .
O25 Ag2 S22 98.65(11) . .
S13 Ag2 S22 127.57(6) . .
O25 Ag2 S19 83.33(12) . .
S13 Ag2 S19 107.44(6) . .
S22 Ag2 S19 88.35(6) . .
O28 Ag3 S23 109.47(11) . .
O28 Ag3 S17 118.16(11) . .
S23 Ag3 S17 130.09(6) . .
O28 Ag3 S22 87.77(11) . .
S23 Ag3 S22 109.92(6) . .
S17 Ag3 S22 86.72(6) . .
O28 Ag3 Ag9 75.24(10) . .
S23 Ag3 Ag9 101.31(4) . .
S17 Ag3 Ag9 78.16(5) . .
S22 Ag3 Ag9 148.02(4) . .
O28 Ag3 Ag15 66.67(10) . .
S23 Ag3 Ag15 48.71(4) . .
S17 Ag3 Ag15 171.02(5) . .
S22 Ag3 Ag15 85.92(4) . .
Ag9 Ag3 Ag15 110.76(2) . .
S15 Ag4 S5 131.06(6) . .
S15 Ag4 S24 112.56(6) . .
S5 Ag4 S24 99.91(6) . .
S15 Ag4 Ag15 52.21(4) . .
S5 Ag4 Ag15 157.55(5) . .
S24 Ag4 Ag15 97.22(4) . .
S16 Ag5 S3 98.97(6) . .
S16 Ag5 S6 137.13(6) . .
S3 Ag5 S6 120.31(6) . .
S16 Ag5 Ag11 123.93(7) . .
S3 Ag5 Ag11 57.51(7) . .
S6 Ag5 Ag11 93.46(7) . .
S16 Ag5 S5 102.64(6) . .
S3 Ag5 S5 118.40(6) . .
S6 Ag5 S5 74.70(5) . .
Ag11 Ag5 S5 62.53(6) . .
S16 Ag5 A11A 121.18(7) . .
S3 Ag5 A11A 47.95(6) . .
S6 Ag5 A11A 99.03(7) . .
Ag11 Ag5 A11A 9.57(7) . .
S5 Ag5 A11A 71.73(5) . .
S14 Ag6 S12 176.10(7) . .
S14 Ag6 Ag13 95.83(5) . .
S12 Ag6 Ag13 84.79(5) . .
O25 Ag7 S20 119.59(11) . .
O25 Ag7 S10 107.67(12) . .
S20 Ag7 S10 120.00(6) . .
O25 Ag7 S12 100.95(12) . .
S20 Ag7 S12 114.13(6) . .
S10 Ag7 S12 88.83(6) . .
O25 Ag7 Ag13 92.42(11) . .
S20 Ag7 Ag13 50.28(5) . .
S10 Ag7 Ag13 158.97(5) . .
S12 Ag7 Ag13 81.12(4) . .
O25 Ag7 Ag8 55.41(11) . .
S20 Ag7 Ag8 94.78(4) . .
S10 Ag7 Ag8 82.75(4) . .
S12 Ag7 Ag8 150.10(5) . .
Ag13 Ag7 Ag8 114.74(2) . .
S9 Ag8 S19 139.83(7) . .
S9 Ag8 S17 104.04(6) . .
S19 Ag8 S17 96.78(6) . .
S9 Ag8 Ag7 101.17(5) . .
S19 Ag8 Ag7 81.84(4) . .
S17 Ag8 Ag7 141.34(5) . .
O26 Ag9 S18 120.78(14) . .
O26 Ag9 S24 112.78(14) . .
S18 Ag9 S24 125.57(6) . .
O26 Ag9 S8 86.70(13) . .
S18 Ag9 S8 102.92(6) . .
S24 Ag9 S8 88.53(6) . .
O26 Ag9 Ag14 73.87(13) . .
S18 Ag9 Ag14 50.18(5) . .
S24 Ag9 Ag14 169.66(5) . .
S8 Ag9 Ag14 83.87(4) . .
O26 Ag9 Ag3 81.43(12) . .
S18 Ag9 Ag3 99.95(5) . .
S24 Ag9 Ag3 78.28(5) . .
S8 Ag9 Ag3 157.13(4) . .
Ag14 Ag9 Ag3 111.14(2) . .
S8 Ag10 S2 135.60(7) . .
S8 Ag10 S5 102.12(6) . .
S2 Ag10 S5 103.07(5) . .
S8 Ag10 Ag12 83.93(5) . .
S2 Ag10 Ag12 116.72(5) . .
S5 Ag10 Ag12 114.78(5) . .
S1 A11A S3 171.65(12) . .
S1 A11A Ag5 138.46(10) . .
S3 A11A Ag5 49.42(6) . .
O27 Ag11 S1 91.25(15) . .
O27 Ag11 S3 87.67(15) . .
S1 Ag11 S3 140.13(12) . .
O27 Ag11 Ag5 85.29(14) . .
S1 Ag11 Ag5 163.86(11) . .
S3 Ag11 Ag5 55.60(6) . .
O27 Ag11 S5 74.51(13) . .
S1 Ag11 S5 105.10(10) . .
S3 Ag11 S5 112.90(9) . .
Ag5 Ag11 S5 58.78(6) . .
O27 Ag11 Ag16 154.85(15) . .
S1 Ag11 Ag16 98.29(8) . .
S3 Ag11 Ag16 99.34(8) . .
Ag5 Ag11 Ag16 79.09(6) . .
S5 Ag11 Ag16 80.54(7) . .
O26 Ag12 S7 112.98(12) . .
O26 Ag12 S1 101.57(13) . .
S7 Ag12 S1 131.79(6) . .
O26 Ag12 S10 103.27(13) . .
S7 Ag12 S10 106.02(6) . .
S1 Ag12 S10 97.13(6) . .
O26 Ag12 Ag10 72.65(13) . .
S7 Ag12 Ag10 94.56(5) . .
S1 Ag12 Ag10 64.21(5) . .
S10 Ag12 Ag10 158.71(5) . .
O26 Ag12 Ag14 73.13(12) . .
S7 Ag12 Ag14 50.14(4) . .
S1 Ag12 Ag14 173.84(5) . .
S10 Ag12 Ag14 87.27(4) . .
Ag10 Ag12 Ag14 110.64(3) . .
S20 Ag13 S13 122.79(6) . .
S20 Ag13 S11 113.12(7) . .
S13 Ag13 S11 123.94(7) . .
S20 Ag13 Ag6 117.29(5) . .
S13 Ag13 Ag6 89.63(4) . .
S11 Ag13 Ag6 67.26(6) . .
S20 Ag13 Ag7 50.38(5) . .
S13 Ag13 Ag7 116.66(4) . .
S11 Ag13 Ag7 100.92(5) . .
Ag6 Ag13 Ag7 67.52(2) . .
S9 Ag14 S7 119.41(6) . .
S9 Ag14 S18 116.29(6) . .
S7 Ag14 S18 123.41(6) . .
S9 Ag14 Ag12 98.52(4) . .
S7 Ag14 Ag12 51.17(4) . .
S18 Ag14 Ag12 128.17(5) . .
S9 Ag14 Ag9 126.00(5) . .
S7 Ag14 Ag9 100.72(5) . .
S18 Ag14 Ag9 49.91(5) . .
Ag12 Ag14 Ag9 78.86(2) . .
S15 Ag15 S21 120.85(6) . .
S15 Ag15 S23 116.08(6) . .
S21 Ag15 S23 122.94(6) . .
S15 Ag15 Ag4 53.12(5) . .
S21 Ag15 Ag4 124.95(4) . .
S23 Ag15 Ag4 91.96(4) . .
S15 Ag15 Ag1 98.37(4) . .
S21 Ag15 Ag1 49.60(4) . .
S23 Ag15 Ag1 125.51(5) . .
Ag4 Ag15 Ag1 75.83(2) . .
S15 Ag15 Ag3 127.81(5) . .
S21 Ag15 Ag3 96.02(4) . .
S23 Ag15 Ag3 48.13(4) . .
Ag4 Ag15 Ag3 76.05(2) . .
Ag1 Ag15 Ag3 77.502(19) . .
S4 Ag16 S6 117.80(7) 2_656 .
S4 Ag16 S2 114.82(6) 2_656 .
S6 Ag16 S2 119.19(6) . .
S4 Ag16 S4 92.11(6) 2_656 .
S6 Ag16 S4 88.83(6) . .
S2 Ag16 S4 117.61(6) . .
S4 Ag16 Ag11 68.46(6) 2_656 .
S6 Ag16 Ag11 89.23(6) . .
S2 Ag16 Ag11 83.31(6) . .
S4 Ag16 Ag11 156.72(6) . .
P1 S1 A11A 108.46(11) . .
P1 S1 Ag11 102.39(10) . .
A11A S1 Ag11 16.06(6) . .
P1 S1 Ag12 112.25(9) . .
A11A S1 Ag12 122.70(10) . .
Ag11 S1 Ag12 114.54(9) . .
P1 S2 Ag10 83.98(7) . .
P1 S2 Ag16 102.80(8) . .
Ag10 S2 Ag16 105.00(6) . .
P2 S3 A11A 90.31(10) . .
P2 S3 Ag5 103.81(8) . .
A11A S3 Ag5 82.63(8) . .
P2 S3 Ag11 93.66(9) . .
A11A S3 Ag11 15.74(6) . .
Ag5 S3 Ag11 66.89(7) . .
P2 S4 Ag16 108.33(9) 2_656 2_656
P2 S4 Ag16 101.40(9) 2_656 .
Ag16 S4 Ag16 87.89(6) 2_656 .
P3 S5 Ag4 104.19(8) . .
P3 S5 Ag10 106.87(8) . .
Ag4 S5 Ag10 129.76(7) . .
P3 S5 Ag5 78.33(7) . .
Ag4 S5 Ag5 92.51(5) . .
Ag10 S5 Ag5 131.71(6) . .
P3 S5 Ag11 109.83(9) . .
Ag4 S5 Ag11 127.95(8) . .
Ag10 S5 Ag11 75.28(6) . .
Ag5 S5 Ag11 58.68(6) . .
P3 S6 Ag16 97.98(9) . .
P3 S6 Ag5 84.53(8) . .
Ag16 S6 Ag5 93.78(7) . .
P4 S7 Ag14 97.09(8) . .
P4 S7 Ag12 103.56(9) . .
Ag14 S7 Ag12 78.68(5) . .
P4 S8 Ag10 104.37(9) . .
P4 S8 Ag9 109.93(9) . .
Ag10 S8 Ag9 104.78(7) . .
P5 S9 Ag8 101.49(9) . .
P5 S9 Ag14 100.14(9) . .
Ag8 S9 Ag14 95.89(7) . .
P5 S10 Ag7 108.69(9) . .
P5 S10 Ag12 109.89(9) . .
Ag7 S10 Ag12 106.99(7) . .
P6 S11 Ag13 98.01(9) . .
P6 S12 Ag6 94.96(9) . .
P6 S12 Ag7 100.58(9) . .
Ag6 S12 Ag7 87.88(7) . .
P7 S13 Ag2 105.00(9) . .
P7 S13 Ag13 99.91(8) . .
Ag2 S13 Ag13 85.53(6) . .
P7 S14 Ag6 103.63(9) . .
P7 S14 Ag1 113.16(9) . .
Ag6 S14 Ag1 104.63(7) . .
P8 S15 Ag15 103.79(8) . .
P8 S15 Ag4 98.37(8) . .
Ag15 S15 Ag4 74.67(5) . .
P8 S16 Ag5 108.72(9) . .
P8 S16 Ag1 113.12(8) . .
Ag5 S16 Ag1 118.21(7) . .
P9 S17 Ag3 113.67(10) . .
P9 S17 Ag8 112.08(10) . .
Ag3 S17 Ag8 110.80(7) . .
P9 S18 Ag9 102.95(9) . .
P9 S18 Ag14 100.37(9) . .
Ag9 S18 Ag14 79.91(5) . .
P10 S19 Ag8 104.17(9) . .
P10 S19 Ag2 111.13(9) . .
Ag8 S19 Ag2 95.21(6) . .
P10 S20 Ag13 106.07(9) . .
P10 S20 Ag7 104.45(8) . .
Ag13 S20 Ag7 79.34(5) . .
P11 S21 Ag15 97.93(8) . .
P11 S21 Ag1 104.29(8) . .
Ag15 S21 Ag1 82.13(5) . .
P11 S22 Ag2 118.00(9) . .
P11 S22 Ag3 105.14(8) . .
Ag2 S22 Ag3 107.24(6) . .
P12 S23 Ag3 103.31(8) . .
P12 S23 Ag15 101.48(8) . .
Ag3 S23 Ag15 83.16(5) . .
P12 S24 Ag9 116.86(10) . .
P12 S24 Ag4 100.44(9) . .
Ag9 S24 Ag4 101.36(7) . .
O2 P1 O1 108.5(3) . .
O2 P1 S2 106.4(2) . .
O1 P1 S2 112.5(3) . .
O2 P1 S1 111.5(2) . .
O1 P1 S1 101.6(2) . .
S2 P1 S1 116.26(11) . .
O4 P2 O3 107.6(3) . .
O4 P2 S4 106.7(2) . 2_656
O3 P2 S4 109.6(2) . 2_656
O4 P2 S3 111.5(2) . .
O3 P2 S3 104.0(2) . .
S4 P2 S3 117.07(11) 2_656 .
O19 P3 O20 106.1(3) . .
O19 P3 S6 112.6(2) . .
O20 P3 S6 108.3(2) . .
O19 P3 S5 105.66(19) . .
O20 P3 S5 111.7(2) . .
S6 P3 S5 112.24(11) . .
O23 P4 O24 108.1(3) . .
O23 P4 S8 102.4(2) . .
O24 P4 S8 110.8(2) . .
O23 P4 S7 112.5(2) . .
O24 P4 S7 103.6(2) . .
S8 P4 S7 119.27(11) . .
O13 P5 O14 108.6(3) . .
O13 P5 S10 104.0(2) . .
O14 P5 S10 110.7(2) . .
O13 P5 S9 111.3(3) . .
O14 P5 S9 102.8(2) . .
S10 P5 S9 119.30(12) . .
O5 P6 O6 106.5(4) . .
O5 P6 S11 104.9(3) . .
O6 P6 S11 114.6(3) . .
O5 P6 S12 110.8(3) . .
O6 P6 S12 103.1(2) . .
S11 P6 S12 116.59(12) . .
O7 P7 O8 107.8(3) . .
O7 P7 S13 110.8(2) . .
O8 P7 S13 103.9(2) . .
O7 P7 S14 105.30(19) . .
O8 P7 S14 109.6(2) . .
S13 P7 S14 119.08(11) . .
O12 P8 O11 108.0(3) . .
O12 P8 S16 110.8(2) . .
O11 P8 S16 104.8(2) . .
O12 P8 S15 102.9(2) . .
O11 P8 S15 110.4(2) . .
S16 P8 S15 119.52(11) . .
O16 P9 O15 106.9(4) . .
O16 P9 S17 104.7(2) . .
O15 P9 S17 111.0(2) . .
O16 P9 S18 110.2(2) . .
O15 P9 S18 103.2(3) . .
S17 P9 S18 120.13(11) . .
O22 P10 O21 102.6(4) . .
O22 P10 S19 109.0(3) . .
O21 P10 S19 111.7(2) . .
O22 P10 S20 109.9(3) . .
O21 P10 S20 102.7(2) . .
S19 P10 S20 119.45(11) . .
O9 P11 O10 101.6(2) . .
O9 P11 S22 110.3(2) . .
O10 P11 S22 110.7(2) . .
O9 P11 S21 105.77(19) . .
O10 P11 S21 108.9(2) . .
S22 P11 S21 118.14(10) . .
O18 P12 O17 107.5(3) . .
O18 P12 S24 110.6(2) . .
O17 P12 S24 105.3(2) . .
O18 P12 S23 103.9(2) . .
O17 P12 S23 109.6(2) . .
S24 P12 S23 119.48(11) . .
F6 P13 F5 94.0(9) . .
F6 P13 F3 90.3(7) . .
F5 P13 F3 93.2(8) . .
F6 P13 F2 89.5(8) . .
F5 P13 F2 176.5(8) . .
F3 P13 F2 86.5(6) . .
F6 P13 F4 90.0(7) . .
F5 P13 F4 89.0(8) . .
F3 P13 F4 177.9(7) . .
F2 P13 F4 91.4(6) . .
F6 P13 F1 178.3(9) . .
F5 P13 F1 87.0(7) . .
F3 P13 F1 91.1(6) . .
F2 P13 F1 89.5(6) . .
F4 P13 F1 88.6(6) . .
F11 P14 F12 92.7(8) . .
F11 P14 F9 89.0(6) . .
F12 P14 F9 86.6(8) . .
F11 P14 F7 172.5(8) . .
F12 P14 F7 94.8(8) . .
F9 P14 F7 90.3(6) . .
F11 P14 F10 91.4(8) . .
F12 P14 F10 94.2(9) . .
F9 P14 F10 179.1(8) . .
F7 P14 F10 89.1(7) . .
F11 P14 F8 89.2(8) . .
F12 P14 F8 176.8(8) . .
F9 P14 F8 90.9(8) . .
F7 P14 F8 83.3(7) . .
F10 P14 F8 88.3(9) . .
O27 Cr1 O25 108.2(2) . .
O27 Cr1 O28 108.8(2) . .
O25 Cr1 O28 110.6(2) . .
O27 Cr1 O26 108.7(3) . .
O25 Cr1 O26 109.8(3) . .
O28 Cr1 O26 110.8(2) . .
C1 O1 P1 122.4(6) . .
C3 O2 P1 121.5(6) . .
C5 O3 P2 123.4(6) . .
C7 O4 P2 125.0(5) . .
C9 O5 P6 121.2(8) . .
C11 O6 P6 120.2(6) . .
C13 O7 P7 121.6(5) . .
C15 O8 P7 120.3(6) . .
C17 O9 P11 120.7(5) . .
C19 O10 P11 122.0(5) . .
C21 O11 P8 123.6(5) . .
C23 O12 P8 121.3(5) . .
C25 O13 P5 124.8(6) . .
C27 O14 P5 122.2(5) . .
C29 O15 P9 126.4(7) . .
C31 O16 P9 122.0(6) . .
C33 O17 P12 120.5(5) . .
C35 O18 P12 121.0(5) . .
C37 O19 P3 119.6(5) . .
C39 O20 P3 119.3(5) . .
C41 O21 P10 123.3(6) . .
C43 O22 P10 136.8(13) . .
C45 O23 P4 122.0(5) . .
C47 O24 P4 121.6(5) . .
Cr1 O25 Ag2 124.3(3) . .
Cr1 O25 Ag7 122.7(2) . .
Ag2 O25 Ag7 102.57(16) . .
Cr1 O26 Ag9 122.3(3) . .
Cr1 O26 Ag12 125.3(3) . .
Ag9 O26 Ag12 112.28(19) . .
Cr1 O27 Ag11 143.0(3) . .
Cr1 O28 Ag3 112.5(2) . .
Cr1 O28 Ag1 109.5(2) . .
Ag3 O28 Ag1 114.40(16) . .
O1 C1 C2 106.1(8) . .
O1 C1 H1A 110.5 . .
C2 C1 H1A 110.5 . .
O1 C1 H1B 110.5 . .
C2 C1 H1B 110.5 . .
H1A C1 H1B 108.7 . .
C1 C2 H2A 109.5 . .
C1 C2 H2B 109.5 . .
H2A C2 H2B 109.5 . .
C1 C2 H2C 109.5 . .
H2A C2 H2C 109.5 . .
H2B C2 H2C 109.5 . .
C4 C3 O2 116.3(11) . .
C4 C3 H3A 108.2 . .
O2 C3 H3A 108.2 . .
C4 C3 H3B 108.2 . .
O2 C3 H3B 108.2 . .
H3A C3 H3B 107.4 . .
C3 C4 H4A 109.5 . .
C3 C4 H4B 109.5 . .
H4A C4 H4B 109.5 . .
C3 C4 H4C 109.5 . .
H4A C4 H4C 109.5 . .
H4B C4 H4C 109.5 . .
O3 C5 C6' 107.3(17) . .
O3 C5 C6 112(3) . .
C6' C5 C6 62(3) . .
O3 C5 H5A 109.2 . .
C6' C5 H5A 51.5 . .
C6 C5 H5A 109.2 . .
O3 C5 H5B 109.2 . .
C6' C5 H5B 142.7 . .
C6 C5 H5B 109.2 . .
H5A C5 H5B 107.9 . .
C5 C6 H6A 109.5 . .
C5 C6 H6B 109.5 . .
H6A C6 H6B 109.5 . .
C5 C6 H6C 109.5 . .
H6A C6 H6C 109.5 . .
H6B C6 H6C 109.5 . .
C5 C6' H6'A 109.5 . .
C5 C6' H6'B 109.5 . .
H6'A C6' H6'B 109.5 . .
C5 C6' H6'C 109.5 . .
H6'A C6' H6'C 109.5 . .
H6'B C6' H6'C 109.5 . .
O4 C7 C8 113.0(8) . .
O4 C7 H7A 109.0 . .
C8 C7 H7A 109.0 . .
O4 C7 H7B 109.0 . .
C8 C7 H7B 109.0 . .
H7A C7 H7B 107.8 . .
C7 C8 H8A 109.5 . .
C7 C8 H8B 109.5 . .
H8A C8 H8B 109.5 . .
C7 C8 H8C 109.5 . .
H8A C8 H8C 109.5 . .
H8B C8 H8C 109.5 . .
O5 C9 C10 108.1(17) . .
O5 C9 C10' 108(2) . .
C10 C9 C10' 58(2) . .
O5 C9 H9A 110.1 . .
C10 C9 H9A 110.1 . .
C10' C9 H9A 141.9 . .
O5 C9 H9B 110.1 . .
C10 C9 H9B 110.1 . .
C10' C9 H9B 55.1 . .
H9A C9 H9B 108.4 . .
C9 C10 H10A 109.5 . .
C9 C10 H10B 109.5 . .
H10A C10 H10B 109.5 . .
C9 C10 H10C 109.5 . .
H10A C10 H10C 109.5 . .
H10B C10 H10C 109.5 . .
C9 C10' H10D 109.5 . .
C9 C10' H10E 109.5 . .
H10D C10' H10E 109.5 . .
C9 C10' H10F 109.5 . .
H10D C10' H10F 109.5 . .
H10E C10' H10F 109.5 . .
C12 C11 O6 109.1(9) . .
C12 C11 H11A 109.9 . .
O6 C11 H11A 109.9 . .
C12 C11 H11B 109.9 . .
O6 C11 H11B 109.9 . .
H11A C11 H11B 108.3 . .
C11 C12 H12A 109.5 . .
C11 C12 H12B 109.5 . .
H12A C12 H12B 109.5 . .
C11 C12 H12C 109.5 . .
H12A C12 H12C 109.5 . .
H12B C12 H12C 109.5 . .
C14 C13 O7 110.9(8) . .
C14 C13 H13A 109.5 . .
O7 C13 H13A 109.5 . .
C14 C13 H13B 109.5 . .
O7 C13 H13B 109.5 . .
H13A C13 H13B 108.0 . .
C13 C14 H14A 109.5 . .
C13 C14 H14B 109.5 . .
H14A C14 H14B 109.5 . .
C13 C14 H14C 109.5 . .
H14A C14 H14C 109.5 . .
H14B C14 H14C 109.5 . .
C16 C15 O8 116.1(10) . .
C16 C15 H15A 108.3 . .
O8 C15 H15A 108.3 . .
C16 C15 H15B 108.3 . .
O8 C15 H15B 108.3 . .
H15A C15 H15B 107.4 . .
C15 C16 H16A 109.5 . .
C15 C16 H16B 109.5 . .
H16A C16 H16B 109.5 . .
C15 C16 H16C 109.5 . .
H16A C16 H16C 109.5 . .
H16B C16 H16C 109.5 . .
C18 C17 O9 109.3(8) . .
C18 C17 H17A 109.8 . .
O9 C17 H17A 109.8 . .
C18 C17 H17B 109.8 . .
O9 C17 H17B 109.8 . .
H17A C17 H17B 108.3 . .
C17 C18 H18A 109.5 . .
C17 C18 H18B 109.5 . .
H18A C18 H18B 109.5 . .
C17 C18 H18C 109.5 . .
H18A C18 H18C 109.5 . .
H18B C18 H18C 109.5 . .
C20 C19 O10 112.1(9) . .
C20 C19 H19A 109.2 . .
O10 C19 H19A 109.2 . .
C20 C19 H19B 109.2 . .
O10 C19 H19B 109.2 . .
H19A C19 H19B 107.9 . .
C19 C20 H20A 109.5 . .
C19 C20 H20B 109.5 . .
H20A C20 H20B 109.5 . .
C19 C20 H20C 109.5 . .
H20A C20 H20C 109.5 . .
H20B C20 H20C 109.5 . .
C22 C21 O11 114.5(9) . .
C22 C21 H21A 108.6 . .
O11 C21 H21A 108.6 . .
C22 C21 H21B 108.6 . .
O11 C21 H21B 108.6 . .
H21A C21 H21B 107.6 . .
C21 C22 H22A 109.5 . .
C21 C22 H22B 109.5 . .
H22A C22 H22B 109.5 . .
C21 C22 H22C 109.5 . .
H22A C22 H22C 109.5 . .
H22B C22 H22C 109.5 . .
O12 C23 C24 107.5(7) . .
O12 C23 H23A 110.2 . .
C24 C23 H23A 110.2 . .
O12 C23 H23B 110.2 . .
C24 C23 H23B 110.2 . .
H23A C23 H23B 108.5 . .
C23 C24 H24A 109.5 . .
C23 C24 H24B 109.5 . .
H24A C24 H24B 109.5 . .
C23 C24 H24C 109.5 . .
H24A C24 H24C 109.5 . .
H24B C24 H24C 109.5 . .
O13 C25 C26 112.0(11) . .
O13 C25 H25A 109.2 . .
C26 C25 H25A 109.2 . .
O13 C25 H25B 109.2 . .
C26 C25 H25B 109.2 . .
H25A C25 H25B 107.9 . .
C25 C26 H26A 109.5 . .
C25 C26 H26B 109.5 . .
H26A C26 H26B 109.5 . .
C25 C26 H26C 109.5 . .
H26A C26 H26C 109.5 . .
H26B C26 H26C 109.5 . .
O14 C27 C28 107.3(7) . .
O14 C27 H27A 110.3 . .
C28 C27 H27A 110.3 . .
O14 C27 H27B 110.3 . .
C28 C27 H27B 110.3 . .
H27A C27 H27B 108.5 . .
C27 C28 H28A 109.5 . .
C27 C28 H28B 109.5 . .
H28A C28 H28B 109.5 . .
C27 C28 H28C 109.5 . .
H28A C28 H28C 109.5 . .
H28B C28 H28C 109.5 . .
C30 C29 O15 122.0(13) . .
C30 C29 H29A 106.8 . .
O15 C29 H29A 106.8 . .
C30 C29 H29B 106.8 . .
O15 C29 H29B 106.8 . .
H29A C29 H29B 106.7 . .
C29 C30 H30A 109.5 . .
C29 C30 H30B 109.5 . .
H30A C30 H30B 109.5 . .
C29 C30 H30C 109.5 . .
H30A C30 H30C 109.5 . .
H30B C30 H30C 109.5 . .
C32 C31 O16 110.4(10) . .
C32 C31 H31A 109.6 . .
O16 C31 H31A 109.6 . .
C32 C31 H31B 109.6 . .
O16 C31 H31B 109.6 . .
H31A C31 H31B 108.1 . .
C31 C32 H32A 109.5 . .
C31 C32 H32B 109.5 . .
H32A C32 H32B 109.5 . .
C31 C32 H32C 109.5 . .
H32A C32 H32C 109.5 . .
H32B C32 H32C 109.5 . .
O17 C33 C34 108.1(7) . .
O17 C33 H33A 110.1 . .
C34 C33 H33A 110.1 . .
O17 C33 H33B 110.1 . .
C34 C33 H33B 110.1 . .
H33A C33 H33B 108.4 . .
C33 C34 H34A 109.5 . .
C33 C34 H34B 109.5 . .
H34A C34 H34B 109.5 . .
C33 C34 H34C 109.5 . .
H34A C34 H34C 109.5 . .
H34B C34 H34C 109.5 . .
O18 C35 C36 106.2(8) . .
O18 C35 H35A 110.5 . .
C36 C35 H35A 110.5 . .
O18 C35 H35B 110.5 . .
C36 C35 H35B 110.5 . .
H35A C35 H35B 108.7 . .
C35 C36 H36A 109.5 . .
C35 C36 H36B 109.5 . .
H36A C36 H36B 109.5 . .
C35 C36 H36C 109.5 . .
H36A C36 H36C 109.5 . .
H36B C36 H36C 109.5 . .
C38 C37 O19 108.9(8) . .
C38 C37 H37A 109.9 . .
O19 C37 H37A 109.9 . .
C38 C37 H37B 109.9 . .
O19 C37 H37B 109.9 . .
H37A C37 H37B 108.3 . .
C37 C38 H38A 109.5 . .
C37 C38 H38B 109.5 . .
H38A C38 H38B 109.5 . .
C37 C38 H38C 109.5 . .
H38A C38 H38C 109.5 . .
H38B C38 H38C 109.5 . .
O20 C39 C40 109.8(8) . .
O20 C39 H39A 109.7 . .
C40 C39 H39A 109.7 . .
O20 C39 H39B 109.7 . .
C40 C39 H39B 109.7 . .
H39A C39 H39B 108.2 . .
C39 C40 H40A 109.5 . .
C39 C40 H40B 109.5 . .
H40A C40 H40B 109.5 . .
C39 C40 H40C 109.5 . .
H40A C40 H40C 109.5 . .
H40B C40 H40C 109.5 . .
O21 C41 C42 107.6(9) . .
O21 C41 H41A 110.2 . .
C42 C41 H41A 110.2 . .
O21 C41 H41B 110.2 . .
C42 C41 H41B 110.2 . .
H41A C41 H41B 108.5 . .
C41 C42 H42A 109.5 . .
C41 C42 H42B 109.5 . .
H42A C42 H42B 109.5 . .
C41 C42 H42C 109.5 . .
H42A C42 H42C 109.5 . .
H42B C42 H42C 109.5 . .
O22 C43 C44 118.7(19) . .
O22 C43 H43A 107.6 . .
C44 C43 H43A 107.6 . .
O22 C43 H43B 107.6 . .
C44 C43 H43B 107.6 . .
H43A C43 H43B 107.1 . .
C43 C44 H44A 109.5 . .
C43 C44 H44B 109.5 . .
H44A C44 H44B 109.5 . .
C43 C44 H44C 109.5 . .
H44A C44 H44C 109.5 . .
H44B C44 H44C 109.5 . .
C46 C45 O23 108.1(9) . .
C46 C45 H45A 110.1 . .
O23 C45 H45A 110.1 . .
C46 C45 H45B 110.1 . .
O23 C45 H45B 110.1 . .
H45A C45 H45B 108.4 . .
C45 C46 H46A 109.5 . .
C45 C46 H46B 109.5 . .
H46A C46 H46B 109.5 . .
C45 C46 H46C 109.5 . .
H46A C46 H46C 109.5 . .
H46B C46 H46C 109.5 . .
C48 C47 O24 108.7(8) . .
C48 C47 H47A 110.0 . .
O24 C47 H47A 110.0 . .
C48 C47 H47B 110.0 . .
O24 C47 H47B 110.0 . .
H47A C47 H47B 108.3 . .
C47 C48 H48A 109.5 . .
C47 C48 H48B 109.5 . .
H48A C48 H48B 109.5 . .
C47 C48 H48C 109.5 . .
H48A C48 H48C 109.5 . .
H48B C48 H48C 109.5 . .

loop_
_geom_bond_atom_site_label_1
_geom_bond_atom_site_label_2
_geom_bond_distance
_geom_bond_site_symmetry_2
Ag1 O28 2.490(4) .
Ag1 S21 2.5416(17) .
Ag1 S14 2.5935(17) .
Ag1 S16 2.6758(18) .
Ag1 Ag15 3.3062(8) .
Ag2 O25 2.397(4) .
Ag2 S13 2.4927(18) .
Ag2 S22 2.5517(18) .
Ag2 S19 2.6879(18) .
Ag3 O28 2.452(4) .
Ag3 S23 2.4981(18) .
Ag3 S17 2.5110(19) .
Ag3 S22 2.6777(17) .
Ag3 Ag9 3.3014(9) .
Ag3 Ag15 3.3309(8) .
Ag4 S15 2.5175(19) .
Ag4 S5 2.5229(16) .
Ag4 S24 2.531(2) .
Ag4 Ag15 3.0355(8) .
Ag5 S16 2.5290(19) .
Ag5 S3 2.5511(19) .
Ag5 S6 2.627(2) .
Ag5 Ag11 2.844(2) .
Ag5 S5 2.8468(18) .
Ag5 A11A 3.331(3) .
Ag6 S14 2.395(2) .
Ag6 S12 2.441(2) .
Ag6 Ag13 3.1767(9) .
Ag7 O25 2.421(5) .
Ag7 S20 2.5037(19) .
Ag7 S10 2.5429(19) .
Ag7 S12 2.6564(19) .
Ag7 Ag13 3.1941(9) .
Ag7 Ag8 3.2056(8) .
Ag8 S9 2.475(2) .
Ag8 S19 2.4990(19) .
Ag8 S17 2.6275(19) .
Ag9 O26 2.395(5) .
Ag9 S18 2.5004(19) .
Ag9 S24 2.506(2) .
Ag9 S8 2.7115(18) .
Ag9 Ag14 3.2177(10) .
Ag10 S8 2.4451(18) .
Ag10 S2 2.5731(17) .
Ag10 S5 2.6065(18) .
Ag10 Ag12 3.0545(10) .
A11A S1 2.360(3) .
A11A S3 2.494(3) .
Ag11 O27 2.487(5) .
Ag11 S1 2.541(3) .
Ag11 S3 2.608(3) .
Ag11 S5 2.954(3) .
Ag11 Ag16 3.093(2) .
Ag12 O26 2.505(5) .
Ag12 S7 2.5336(19) .
Ag12 S1 2.5692(18) .
Ag12 S10 2.5803(19) .
Ag12 Ag14 3.1891(9) .
Ag13 S20 2.5000(19) .
Ag13 S13 2.5005(18) .
Ag13 S11 2.5081(19) .
Ag14 S9 2.4907(19) .
Ag14 S7 2.4966(18) .
Ag14 S18 2.5102(19) .
Ag15 S15 2.4874(17) .
Ag15 S21 2.4909(17) .
Ag15 S23 2.5208(18) .
Ag16 S4 2.5475(19) 2_656
Ag16 S6 2.557(2) .
Ag16 S2 2.5753(18) .
Ag16 S4 2.8421(19) .
S1 P1 2.018(2) .
S2 P1 1.996(3) .
S3 P2 2.005(2) .
S4 P2 1.989(3) 2_656
S4 Ag16 2.5475(19) 2_656
S5 P3 2.018(2) .
S6 P3 1.987(2) .
S7 P4 2.004(3) .
S8 P4 1.991(3) .
S9 P5 2.007(2) .
S10 P5 1.994(2) .
S11 P6 1.975(3) .
S12 P6 2.010(2) .
S13 P7 2.005(2) .
S14 P7 2.009(2) .
S15 P8 2.008(2) .
S16 P8 1.994(2) .
S17 P9 1.994(2) .
S18 P9 2.004(2) .
S19 P10 1.994(2) .
S20 P10 2.005(2) .
S21 P11 2.007(2) .
S22 P11 1.990(2) .
S23 P12 2.013(2) .
S24 P12 1.993(2) .
P1 O2 1.563(5) .
P1 O1 1.573(6) .
P2 O4 1.561(5) .
P2 O3 1.576(5) .
P2 S4 1.989(3) 2_656
P3 O19 1.566(5) .
P3 O20 1.583(5) .
P4 O23 1.557(5) .
P4 O24 1.569(5) .
P5 O13 1.565(5) .
P5 O14 1.574(5) .
P6 O5 1.579(5) .
P6 O6 1.584(6) .
P7 O7 1.571(5) .
P7 O8 1.574(5) .
P8 O12 1.568(4) .
P8 O11 1.575(5) .
P9 O16 1.575(6) .
P9 O15 1.581(6) .
P10 O22 1.517(6) .
P10 O21 1.562(6) .
P11 O9 1.579(4) .
P11 O10 1.581(4) .
P12 O18 1.572(5) .
P12 O17 1.572(5) .
P13 F6 1.510(10) .
P13 F5 1.533(11) .
P13 F3 1.546(10) .
P13 F2 1.547(9) .
P13 F4 1.554(10) .
P13 F1 1.582(9) .
P14 F11 1.509(10) .
P14 F12 1.511(11) .
P14 F9 1.532(9) .
P14 F7 1.540(10) .
P14 F10 1.540(11) .
P14 F8 1.576(13) .
Cr1 O27 1.594(5) .
Cr1 O25 1.636(5) .
Cr1 O28 1.639(4) .
Cr1 O26 1.642(5) .
O1 C1 1.453(10) .
O2 C3 1.450(11) .
O3 C5 1.452(12) .
O4 C7 1.459(10) .
O5 C9 1.454(16) .
O6 C11 1.464(10) .
O7 C13 1.486(9) .
O8 C15 1.460(11) .
O9 C17 1.463(9) .
O10 C19 1.442(9) .
O11 C21 1.472(10) .
O12 C23 1.474(9) .
O13 C25 1.483(10) .
O14 C27 1.469(9) .
O15 C29 1.383(13) .
O16 C31 1.474(10) .
O17 C33 1.461(9) .
O18 C35 1.472(9) .
O19 C37 1.480(9) .
O20 C39 1.443(10) .
O21 C41 1.464(10) .
O22 C43 1.24(2) .
O23 C45 1.491(11) .
O24 C47 1.472(9) .
C1 C2 1.509(14) .
C1 H1A 0.9700 .
C1 H1B 0.9700 .
C2 H2A 0.9600 .
C2 H2B 0.9600 .
C2 H2C 0.9600 .
C3 C4 1.266(16) .
C3 H3A 0.9700 .
C3 H3B 0.9700 .
C4 H4A 0.9600 .
C4 H4B 0.9600 .
C4 H4C 0.9600 .
C5 C6' 1.532(10) .
C5 C6 1.543(10) .
C5 H5A 0.9700 .
C5 H5B 0.9700 .
C6 H6A 0.9600 .
C6 H6B 0.9600 .
C6 H6C 0.9600 .
C6' H6'A 0.9600 .
C6' H6'B 0.9600 .
C6' H6'C 0.9600 .
C7 C8 1.470(13) .
C7 H7A 0.9700 .
C7 H7B 0.9700 .
C8 H8A 0.9600 .
C8 H8B 0.9600 .
C8 H8C 0.9600 .
C9 C10 1.532(10) .
C9 C10' 1.536(10) .
C9 H9A 0.9700 .
C9 H9B 0.9700 .
C10 H10A 0.9600 .
C10 H10B 0.9600 .
C10 H10C 0.9600 .
C10' H10D 0.9600 .
C10' H10E 0.9600 .
C10' H10F 0.9600 .
C11 C12 1.456(16) .
C11 H11A 0.9700 .
C11 H11B 0.9700 .
C12 H12A 0.9600 .
C12 H12B 0.9600 .
C12 H12C 0.9600 .
C13 C14 1.424(15) .
C13 H13A 0.9700 .
C13 H13B 0.9700 .
C14 H14A 0.9600 .
C14 H14B 0.9600 .
C14 H14C 0.9600 .
C15 C16 1.284(17) .
C15 H15A 0.9700 .
C15 H15B 0.9700 .
C16 H16A 0.9600 .
C16 H16B 0.9600 .
C16 H16C 0.9600 .
C17 C18 1.405(13) .
C17 H17A 0.9700 .
C17 H17B 0.9700 .
C18 H18A 0.9600 .
C18 H18B 0.9600 .
C18 H18C 0.9600 .
C19 C20 1.403(15) .
C19 H19A 0.9700 .
C19 H19B 0.9700 .
C20 H20A 0.9600 .
C20 H20B 0.9600 .
C20 H20C 0.9600 .
C21 C22 1.413(15) .
C21 H21A 0.9700 .
C21 H21B 0.9700 .
C22 H22A 0.9600 .
C22 H22B 0.9600 .
C22 H22C 0.9600 .
C23 C24 1.476(12) .
C23 H23A 0.9700 .
C23 H23B 0.9700 .
C24 H24A 0.9600 .
C24 H24B 0.9600 .
C24 H24C 0.9600 .
C25 C26 1.488(19) .
C25 H25A 0.9700 .
C25 H25B 0.9700 .
C26 H26A 0.9600 .
C26 H26B 0.9600 .
C26 H26C 0.9600 .
C27 C28 1.489(12) .
C27 H27A 0.9700 .
C27 H27B 0.9700 .
C28 H28A 0.9600 .
C28 H28B 0.9600 .
C28 H28C 0.9600 .
C29 C30 1.320(19) .
C29 H29A 0.9700 .
C29 H29B 0.9700 .
C30 H30A 0.9600 .
C30 H30B 0.9600 .
C30 H30C 0.9600 .
C31 C32 1.368(16) .
C31 H31A 0.9700 .
C31 H31B 0.9700 .
C32 H32A 0.9600 .
C32 H32B 0.9600 .
C32 H32C 0.9600 .
C33 C34 1.467(12) .
C33 H33A 0.9700 .
C33 H33B 0.9700 .
C34 H34A 0.9600 .
C34 H34B 0.9600 .
C34 H34C 0.9600 .
C35 C36 1.512(15) .
C35 H35A 0.9700 .
C35 H35B 0.9700 .
C36 H36A 0.9600 .
C36 H36B 0.9600 .
C36 H36C 0.9600 .
C37 C38 1.457(13) .
C37 H37A 0.9700 .
C37 H37B 0.9700 .
C38 H38A 0.9600 .
C38 H38B 0.9600 .
C38 H38C 0.9600 .
C39 C40 1.473(13) .
C39 H39A 0.9700 .
C39 H39B 0.9700 .
C40 H40A 0.9600 .
C40 H40B 0.9600 .
C40 H40C 0.9600 .
C41 C42 1.485(15) .
C41 H41A 0.9700 .
C41 H41B 0.9700 .
C42 H42A 0.9600 .
C42 H42B 0.9600 .
C42 H42C 0.9600 .
C43 C44 1.45(2) .
C43 H43A 0.9700 .
C43 H43B 0.9700 .
C44 H44A 0.9600 .
C44 H44B 0.9600 .
C44 H44C 0.9600 .
C45 C46 1.412(15) .
C45 H45A 0.9700 .
C45 H45B 0.9700 .
C46 H46A 0.9600 .
C46 H46B 0.9600 .
C46 H46C 0.9600 .
C47 C48 1.453(14) .
C47 H47A 0.9700 .
C47 H47B 0.9700 .
C48 H48A 0.9600 .
C48 H48B 0.9600 .
C48 H48C 0.9600 .
